data_4313552
loop_
_publ_author_name
'Dong Mok Shin'
'In Su Lee'
'Young-A Lee'
'Young Keun Chung'

_publ_section_title
;
 Self-Assembly between Silver(I) and Di- and Tri-2-pyridines with Flexible
 Spacer: Formation of Discrete Metallocycle versus Coordination Polymer
;
_journal_name_full 'Inorganic Chemistry'
_journal_page_first 2977
_journal_page_last 2982
_journal_paper_doi 10.1021/ic0260163
_journal_volume 42
_journal_year 2003
_chemical_formula_sum 'C38 H38 Ag3 Cl3 N6 O12'
_chemical_formula_weight 1200.70
_chemical_name_systematic
; 
 ? 
;
_space_group_IT_number 198
_symmetry_cell_setting cubic
_symmetry_space_group_name_Hall 'P 2ac 2ab 3'
_symmetry_space_group_name_H-M 'P 21 3'
_atom_sites_solution_hydrogens geom
_atom_sites_solution_primary direct
_atom_sites_solution_secondary difmap
_audit_creation_method SHELXL-97
_cell_angle_alpha 90.00
_cell_angle_beta 90.00
_cell_angle_gamma 90.00
_cell_formula_units_Z 4
_cell_length_a 16.1340(4)
_cell_length_b 16.1340(4)
_cell_length_c 16.1340(4)
_cell_measurement_temperature 293(2)
_cell_volume 4199.78(18)
_computing_structure_refinement 'SHELXL-97 (Sheldrick, 1997)'
_computing_structure_solution 'SHELXS-97 (Sheldrick, 1990)'
_diffrn_ambient_temperature 293(2)
_diffrn_measured_fraction_theta_full 0.999
_diffrn_measured_fraction_theta_max 0.999
_diffrn_radiation_monochromator graphite
_diffrn_radiation_source 'fine-focus sealed tube'
_diffrn_radiation_type MoK\a
_diffrn_radiation_wavelength 0.71073
_diffrn_reflns_av_R_equivalents 0.0000
_diffrn_reflns_av_sigmaI/netI 0.0194
_diffrn_reflns_limit_h_max 20
_diffrn_reflns_limit_h_min -20
_diffrn_reflns_limit_k_max 14
_diffrn_reflns_limit_k_min -14
_diffrn_reflns_limit_l_max 14
_diffrn_reflns_limit_l_min -14
_diffrn_reflns_number 3223
_diffrn_reflns_theta_full 27.45
_diffrn_reflns_theta_max 27.45
_diffrn_reflns_theta_min 1.79
_exptl_absorpt_coefficient_mu 1.646
_exptl_crystal_density_diffrn 1.899
_exptl_crystal_density_method 'not measured'
_exptl_crystal_F_000 2384
_refine_diff_density_max 2.092
_refine_diff_density_min -1.574
_refine_diff_density_rms 0.383
_refine_ls_abs_structure_details 'Flack H D (1983), Acta Cryst. A39, 876-881'
_refine_ls_abs_structure_Flack 0.00
_refine_ls_extinction_coef 0.0181(17)
_refine_ls_extinction_expression Fc^*^=kFc[1+0.001xFc^2^\l^3^/sin(2\q)]^-1/4^
_refine_ls_extinction_method SHELXL
_refine_ls_goodness_of_fit_ref 1.171
_refine_ls_hydrogen_treatment mixed
_refine_ls_matrix_type full
_refine_ls_number_parameters 173
_refine_ls_number_reflns 3223
_refine_ls_number_restraints 0
_refine_ls_restrained_S_all 1.171
_refine_ls_R_factor_all 0.0778
_refine_ls_R_factor_gt 0.0619
_refine_ls_shift/su_max 8.072
_refine_ls_shift/su_mean 0.068
_refine_ls_structure_factor_coef Fsqd
_refine_ls_weighting_details 'calc w=1/[\s^2^(Fo^2^)+(0.1236P)^2^+2.1868P] where P=(Fo^2^+2Fc^2^)/3'
_refine_ls_weighting_scheme calc
_refine_ls_wR_factor_gt 0.1558
_refine_ls_wR_factor_ref 0.1881
_reflns_number_gt 2782
_reflns_number_total 3223
_reflns_threshold_expression >2sigma(I)
_cod_data_source_file ic0260163si20030104_023644_2.cif
_cod_data_source_block compound2
_cod_database_code 4313552

loop_
_symmetry_equiv_pos_as_xyz
'x, y, z'
'z, x, y'
'y, z, x'
'-x+1/2, -y, z+1/2'
'-x, y+1/2, -z+1/2'
'x+1/2, -y+1/2, -z'
'z+1/2, -x+1/2, -y'
'-z+1/2, -x, y+1/2'
'-z, x+1/2, -y+1/2'
'-y, z+1/2, -x+1/2'
'y+1/2, -z+1/2, -x'
'-y+1/2, -z, x+1/2'

loop_
_atom_site_label
_atom_site_type_symbol
_atom_site_fract_x
_atom_site_fract_y
_atom_site_fract_z
_atom_site_U_iso_or_equiv
_atom_site_adp_type
_atom_site_occupancy
_atom_site_symmetry_multiplicity
_atom_site_calc_flag
_atom_site_refinement_flags
_atom_site_disorder_assembly
_atom_site_disorder_group
Ag1 Ag 0.53298(4) 0.73528(4) 0.15353(4) 0.0642(3) Uani 1 1 d . . .
N1 N 0.5456(4) 0.7325(4) 0.2852(4) 0.0552(13) Uani 1 1 d . . .
N2 N 0.5276(4) 0.7403(4) 0.0223(4) 0.0580(14) Uani 1 1 d . . .
C1 C 0.6147(5) 0.7076(5) 0.3239(4) 0.0544(15) Uani 1 1 d . . .
C2 C 0.6167(6) 0.7045(6) 0.4105(5) 0.071(2) Uani 1 1 d . . .
H2 H 0.6642 0.6866 0.4379 0.085 Uiso 1 1 calc R . .
C3 C 0.5484(7) 0.7280(6) 0.4541(5) 0.078(3) Uani 1 1 d . . .
H3 H 0.5493 0.7261 0.5117 0.094 Uiso 1 1 calc R . .
C4 C 0.4796(6) 0.7539(6) 0.4147(6) 0.072(2) Uani 1 1 d . . .
H4 H 0.4338 0.7716 0.4449 0.087 Uiso 1 1 calc R . .
C5 C 0.4774(5) 0.7539(6) 0.3297(6) 0.071(2) Uani 1 1 d . . .
H5 H 0.4289 0.7687 0.3024 0.086 Uiso 1 1 calc R . .
C6 C 0.6888(5) 0.6850(5) 0.2718(5) 0.0581(15) Uani 1 1 d . . .
H6A H 0.6695 0.6548 0.2236 0.070 Uiso 1 1 calc R . .
H6B H 0.7236 0.6478 0.3037 0.070 Uiso 1 1 calc R . .
C7 C 0.7421(5) 0.7579(5) 0.2421(5) 0.054(2) Uani 1 3 d S . .
H7 H 0.7071 0.7929 0.2071 0.064 Uiso 1 3 calc SR . .
C9 C 0.5146(6) 0.8127(6) -0.1057(5) 0.069(2) Uani 1 1 d . . .
H9 H 0.5043 0.8618 -0.1341 0.083 Uiso 1 1 calc R . .
C8 C 0.5125(4) 0.8091(5) -0.0193(4) 0.0535(15) Uani 1 1 d . . .
C10 C 0.5331(6) 0.7383(7) -0.1483(5) 0.076(3) Uani 1 1 d . . .
H10 H 0.5357 0.7382 -0.2059 0.091 Uiso 1 1 calc R . .
C11 C 0.5467(7) 0.6680(6) -0.1063(6) 0.075(2) Uani 1 1 d . . .
H11 H 0.5579 0.6187 -0.1339 0.090 Uiso 1 1 calc R . .
C12 C 0.5437(6) 0.6707(5) -0.0203(6) 0.069(2) Uani 1 1 d . . .
H12 H 0.5532 0.6220 0.0091 0.083 Uiso 1 1 calc R . .
C13 C 0.4882(4) 0.8856(5) 0.0300(5) 0.0565(15) Uani 1 1 d . . .
H13A H 0.4531 0.8689 0.0759 0.068 Uiso 1 1 calc R . .
H13B H 0.4560 0.9222 -0.0052 0.068 Uiso 1 1 calc R . .
C14 C 0.56512(15) 0.93488(15) 0.06512(15) 0.052(2) Uani 1 3 d S . .
H14 H 0.6002 0.8998 0.1002 0.062 Uiso 1 3 calc SR . .
Cl1 Cl 0.85875(15) 0.35877(15) 0.14123(15) 0.293(11) Uani 1 3 d SR . .
O1 O 0.89640(15) 0.27810(15) 0.15640(15) 0.171(7) Uani 1 1 d R . .
O2 O 0.91328(15) 0.41330(15) 0.08670(15) 2.0(3) Uani 1 3 d SR . .
Cl2 Cl 0.09814(15) 0.09817(15) 0.09817(15) 0.0640(8) Uani 1 3 d SR . .
O3 O 0.16329(15) 0.13029(15) 0.05023(15) 0.129(4) Uani 1 1 d R . .
O4 O 0.04741(15) 0.04744(15) 0.04744(15) 0.108(5) Uani 1 3 d SR . .
Cl3 Cl 0.33234(15) 0.66764(15) 0.16764(15) 0.0729(10) Uani 1 3 d SR . .
O5 O 0.38354(15) 0.61643(15) 0.11643(15) 0.104(4) Uani 1 3 d SR . .
O6 O 0.36226(15) 0.75177(15) 0.16314(15) 0.0865(19) Uani 1 1 d R . .

loop_
_atom_site_aniso_label
_atom_site_aniso_U_11
_atom_site_aniso_U_22
_atom_site_aniso_U_33
_atom_site_aniso_U_23
_atom_site_aniso_U_13
_atom_site_aniso_U_12
Ag1 0.0677(4) 0.0730(4) 0.0517(4) -0.0074(2) -0.0008(2) -0.0073(3)
N1 0.058(3) 0.063(3) 0.045(3) -0.009(2) 0.001(2) -0.004(3)
N2 0.065(3) 0.059(3) 0.050(3) -0.010(2) 0.003(3) -0.011(3)
C1 0.063(4) 0.052(3) 0.049(3) -0.004(3) -0.001(3) -0.013(3)
C2 0.086(5) 0.077(5) 0.049(4) 0.004(3) -0.007(4) -0.033(4)
C3 0.108(7) 0.084(6) 0.043(3) -0.006(4) 0.016(4) -0.038(5)
C4 0.079(5) 0.075(5) 0.063(4) -0.020(4) 0.022(4) -0.018(4)
C5 0.065(4) 0.075(5) 0.075(5) -0.019(4) 0.017(4) -0.013(4)
C6 0.062(4) 0.055(3) 0.058(4) 0.000(3) 0.002(3) -0.010(3)
C7 0.054(2) 0.054(2) 0.054(2) -0.006(3) 0.006(3) -0.006(3)
C9 0.075(5) 0.082(5) 0.049(4) -0.006(3) 0.001(3) -0.026(4)
C8 0.049(3) 0.061(4) 0.051(3) -0.014(3) 0.000(3) -0.012(3)
C10 0.072(5) 0.106(7) 0.049(4) -0.029(4) 0.010(4) -0.021(5)
C11 0.086(6) 0.071(5) 0.068(5) -0.020(4) -0.004(4) -0.010(4)
C12 0.077(5) 0.061(4) 0.070(4) -0.020(4) 0.006(4) -0.013(4)
C13 0.049(3) 0.059(4) 0.061(4) -0.010(3) 0.004(3) -0.007(3)
C14 0.052(2) 0.052(2) 0.052(2) -0.010(3) 0.010(3) -0.010(3)
Cl1 0.293(11) 0.293(11) 0.293(11) -0.243(11) -0.243(11) 0.243(11)
O1 0.212(12) 0.194(12) 0.108(7) -0.062(8) -0.064(8) 0.146(11)
O2 2.0(3) 2.0(3) 2.0(3) -1.0(4) -1.0(4) 1.0(4)
Cl2 0.0640(8) 0.0640(8) 0.0640(8) -0.0014(8) -0.0014(8) -0.0014(8)
O3 0.095(6) 0.176(10) 0.116(7) 0.017(7) 0.026(5) -0.040(7)
O4 0.108(5) 0.108(5) 0.108(5) -0.023(4) -0.023(4) -0.023(4)
Cl3 0.0729(10) 0.0729(10) 0.0729(10) 0.0186(11) -0.0186(11) -0.0186(11)
O5 0.104(4) 0.104(4) 0.104(4) 0.001(5) -0.001(5) -0.001(5)
O6 0.081(4) 0.076(4) 0.103(5) 0.030(3) -0.012(4) -0.017(3)

loop_
_atom_type_symbol
_atom_type_description
_atom_type_scat_dispersion_real
_atom_type_scat_dispersion_imag
_atom_type_scat_source
C C 0.0033 0.0016 'International Tables Vol C Tables 4.2.6.8 and 6.1.1.4'
H H 0.0000 0.0000 'International Tables Vol C Tables 4.2.6.8 and 6.1.1.4'
Ag Ag -0.8971 1.1015 'International Tables Vol C Tables 4.2.6.8 and 6.1.1.4'
Cl Cl 0.1484 0.1585 'International Tables Vol C Tables 4.2.6.8 and 6.1.1.4'
N N 0.0061 0.0033 'International Tables Vol C Tables 4.2.6.8 and 6.1.1.4'
O O 0.0106 0.0060 'International Tables Vol C Tables 4.2.6.8 and 6.1.1.4'

loop_
_geom_angle_atom_site_label_1
_geom_angle_atom_site_label_2
_geom_angle_atom_site_label_3
_geom_angle
_geom_angle_site_symmetry_1
_geom_angle_site_symmetry_3
_geom_angle_publ_flag
N2 Ag1 N1 176.7(2) . . ?
C1 N1 C5 120.3(7) . . ?
C1 N1 Ag1 123.3(5) . . ?
C5 N1 Ag1 116.3(6) . . ?
C8 N2 C12 118.6(7) . . ?
C8 N2 Ag1 123.2(5) . . ?
C12 N2 Ag1 118.1(6) . . ?
N1 C1 C2 119.7(8) . . ?
N1 C1 C6 118.3(6) . . ?
C2 C1 C6 122.0(8) . . ?
C3 C2 C1 119.1(10) . . ?
C4 C3 C2 120.7(8) . . ?
C3 C4 C5 119.5(8) . . ?
N1 C5 C4 120.5(9) . . ?
C1 C6 C7 115.8(6) . . ?
C6 C7 C6 111.5(5) 7_566 12_664 ?
C6 C7 C6 111.5(5) 7_566 . ?
C6 C7 C6 111.5(5) 12_664 . ?
C8 C9 C10 117.1(9) . . ?
N2 C8 C9 122.5(7) . . ?
N2 C8 C13 117.6(6) . . ?
C9 C8 C13 119.8(8) . . ?
C11 C10 C9 120.5(8) . . ?
C10 C11 C12 118.3(9) . . ?
N2 C12 C11 123.0(9) . . ?
C8 C13 C14 113.2(5) . . ?
C13 C14 C13 107.1(4) . 12_664 ?
C13 C14 C13 107.1(4) . 7_566 ?
C13 C14 C13 107.1(4) 12_664 7_566 ?
O1 Cl1 O1 107.0(2) . 9_645 ?
O1 Cl1 O1 107.0 . 11_556 ?
O1 Cl1 O1 107.01(11) 9_645 11_556 ?
O1 Cl1 O2 111.8 . . ?
O1 Cl1 O2 111.8 9_645 . ?
O1 Cl1 O2 111.84(10) 11_556 . ?
O3 Cl2 O3 109.82(14) . 3 ?
O3 Cl2 O3 109.8(2) . 2 ?
O3 Cl2 O3 109.8 3 2 ?
O3 Cl2 O4 109.1 . . ?
O3 Cl2 O4 109.10(6) 3 . ?
O3 Cl2 O4 109.1 2 . ?
O5 Cl3 O6 108.7 . . ?
O5 Cl3 O6 108.73(6) . 8_564 ?
O6 Cl3 O6 110.19(13) . 8_564 ?
O5 Cl3 O6 108.7 . 10_655 ?
O6 Cl3 O6 110.2(2) . 10_655 ?
O6 Cl3 O6 110.2 8_564 10_655 ?

loop_
_geom_bond_atom_site_label_1
_geom_bond_atom_site_label_2
_geom_bond_distance
_geom_bond_site_symmetry_2
_geom_bond_publ_flag
Ag1 N2 2.120(6) . ?
Ag1 N1 2.135(6) . ?
N1 C1 1.339(10) . ?
N1 C5 1.359(10) . ?
N2 C8 1.320(10) . ?
N2 C12 1.343(10) . ?
C1 C2 1.399(11) . ?
C1 C6 1.505(11) . ?
C2 C3 1.362(16) . ?
C3 C4 1.345(16) . ?
C4 C5 1.371(13) . ?
C6 C7 1.533(8) . ?
C7 C6 1.533(8) 7_566 ?
C7 C6 1.533(8) 12_664 ?
C9 C8 1.396(10) . ?
C9 C10 1.414(13) . ?
C8 C13 1.520(10) . ?
C10 C11 1.340(15) . ?
C11 C12 1.388(13) . ?
C13 C14 1.579(7) . ?
C14 C13 1.579(7) 12_664 ?
C14 C13 1.579(7) 7_566 ?
Cl1 O1 1.4570 . ?
Cl1 O1 1.457(3) 9_645 ?
Cl1 O1 1.457(6) 11_556 ?
Cl1 O2 1.5238 . ?
Cl2 O3 1.4041 . ?
Cl2 O3 1.404(4) 3 ?
Cl2 O3 1.4036(18) 2 ?
Cl2 O4 1.4177 . ?
Cl3 O5 1.4309 . ?
Cl3 O6 1.4425 . ?
Cl3 O6 1.442(5) 8_564 ?
Cl3 O6 1.4420(13) 10_655 ?
